data_4322300
loop_
_publ_author_name
'Jung Woo Park'
'Sang Man Koo'

_publ_section_title
;
 Monomeric Niobium Persulfide Complexes: The Synthesis and Structural
 Characterization of Pentagonal-Pyramidal [Ph4P]2[Nb(E)(S2)2(SPh)] (E = O,
 S) Complexes
;
_journal_name_full 'Inorganic Chemistry'
_journal_page_first 4898
_journal_page_last 4900
_journal_paper_doi 10.1021/ic981328k
_journal_volume 38
_journal_year 1999
_chemical_formula_structural '[(C6H5)4P]2[Nb(S)(S2)2(SPh)]'
_chemical_formula_sum 'C54 H45 Nb P2 S6'
_chemical_formula_weight 1041.11
_chemical_name_systematic
; 
 ? 
;
_space_group_IT_number 14
_symmetry_cell_setting monoclinic
_symmetry_space_group_name_Hall '-P 2yn'
_symmetry_space_group_name_H-M 'P 1 21/n 1'
_atom_sites_solution_hydrogens geom
_atom_sites_solution_primary direct
_atom_sites_solution_secondary difmap
_audit_creation_method SHELXL
_cell_angle_alpha 90.00
_cell_angle_beta 94.23(3)
_cell_angle_gamma 90.00
_cell_formula_units_Z 4
_cell_length_a 10.821(5)
_cell_length_b 21.559(8)
_cell_length_c 21.273(7)
_cell_measurement_temperature 293(2)
_cell_volume 4949(3)
_computing_structure_refinement 'SHELXL-93 (Sheldrick, 1993)'
_computing_structure_solution 'SHELXS-86 (Sheldrick, 1990)'
_diffrn_ambient_temperature 293(2)
_diffrn_radiation_monochromator graphite
_diffrn_radiation_source 'fine-focus sealed tube'
_diffrn_radiation_type MoK\a
_diffrn_radiation_wavelength 0.71073
_diffrn_reflns_av_R_equivalents 0.0570
_diffrn_reflns_av_sigmaI/netI 0.1094
_diffrn_reflns_limit_h_max 10
_diffrn_reflns_limit_h_min -1
_diffrn_reflns_limit_k_max 20
_diffrn_reflns_limit_k_min -1
_diffrn_reflns_limit_l_max 20
_diffrn_reflns_limit_l_min -20
_diffrn_reflns_number 5262
_diffrn_reflns_theta_max 20.02
_diffrn_reflns_theta_min 1.89
_diffrn_standards_interval_count 98
_diffrn_standards_number 2
_exptl_absorpt_coefficient_mu 0.597
_exptl_crystal_colour orange-red
_exptl_crystal_density_diffrn 1.397
_exptl_crystal_description plate
_exptl_crystal_F_000 2144
_exptl_crystal_size_max .3
_exptl_crystal_size_mid .2
_exptl_crystal_size_min .2
_refine_diff_density_max 0.566
_refine_diff_density_min -0.315
_refine_diff_density_rms 0.072
_refine_ls_extinction_method none
_refine_ls_goodness_of_fit_all 1.060
_refine_ls_goodness_of_fit_obs 1.156
_refine_ls_matrix_type full
_refine_ls_number_parameters 613
_refine_ls_number_reflns 4578
_refine_ls_number_restraints 0
_refine_ls_restrained_S_all 1.062
_refine_ls_restrained_S_obs 1.156
_refine_ls_R_factor_all 0.1384
_refine_ls_R_factor_obs 0.0646
_refine_ls_shift/esd_max 0.807
_refine_ls_shift/esd_mean 0.020
_refine_ls_structure_factor_coef Fsqd
_refine_ls_weighting_details 'w=1/[\s^2^(Fo^2^)+(0.0657P)^2^+10.4466P] where P=(Fo^2^+2Fc^2^)/3'
_refine_ls_weighting_scheme calc
_refine_ls_wR_factor_all 0.1760
_refine_ls_wR_factor_obs 0.1350
_reflns_number_observed 2554
_reflns_number_total 4579
_reflns_observed_criterion >2sigma(I)
_cod_data_source_file ic981328k_2.cif
_cod_data_source_block '[(C6H5)4P]2[Nb(S)(S2)2(SPh)]'
_cod_depositor_comments
;
The following automatic conversions were performed:

'_refine_ls_weighting_scheme' value 'calc
w=1/[\s^2^(Fo^2^)+(0.0657P)^2^+10.4466P] where P=(Fo^2^+2Fc^2^)/3'
was changed to 'calc'. New tag '_refine_ls_weighting_details' was
created. The value of the new tag was set to
'w=1/[\s^2^(Fo^2^)+(0.0657P)^2^+10.4466P] where P=(Fo^2^+2Fc^2^)/3'.

Automatic conversion script
Id: cif_fix_values 3143 2015-03-26 13:38:13Z robertas 
;
_cod_original_cell_volume 4949.3(34)
_cod_database_code 4322300

loop_
_symmetry_equiv_pos_as_xyz
'x, y, z'
'-x+1/2, y+1/2, -z+1/2'
'-x, -y, -z'
'x-1/2, -y-1/2, z-1/2'

loop_
_atom_site_aniso_label
_atom_site_aniso_U_11
_atom_site_aniso_U_22
_atom_site_aniso_U_33
_atom_site_aniso_U_23
_atom_site_aniso_U_13
_atom_site_aniso_U_12
Nb 0.0781(9) 0.0517(7) 0.0582(7) -0.0054(7) 0.0079(6) -0.0013(7)
S1 0.142(4) 0.094(3) 0.066(2) -0.007(2) 0.006(2) -0.018(3)
S2 0.155(4) 0.061(3) 0.147(4) 0.011(3) -0.025(3) -0.033(3)
S3 0.153(4) 0.059(2) 0.120(4) 0.001(2) 0.033(3) 0.022(3)
S4 0.094(3) 0.137(4) 0.098(3) -0.002(3) 0.017(2) -0.014(3)
S5 0.122(3) 0.073(2) 0.074(3) -0.002(2) 0.028(2) -0.017(2)
S6 0.119(4) 0.072(3) 0.128(4) 0.038(3) 0.022(3) 0.024(3)
C1 0.062(12) 0.058(9) 0.134(16) -0.016(10) 0.026(11) 0.012(9)
C2 0.125(17) 0.079(11) 0.102(13) 0.045(11) 0.023(12) 0.008(12)
C3 0.116(17) 0.096(13) 0.126(16) 0.023(13) 0.048(15) -0.025(14)
C4 0.083(18) 0.102(19) 0.225(29) -0.056(18) 0.069(21) -0.036(15)
C5 0.066(18) 0.134(21) 0.205(27) -0.038(20) 0.002(19) 0.015(15)
C6 0.113(19) 0.100(14) 0.130(19) -0.008(14) 0.013(15) 0.029(15)
P1 0.057(2) 0.045(2) 0.050(2) 0.005(2) 0.000(2) 0.004(2)
P2 0.069(3) 0.044(2) 0.056(2) -0.003(2) 0.014(2) -0.003(2)
C7 0.051(8) 0.058(8) 0.040(7) 0.007(7) 0.001(7) 0.014(8)
C8 0.067(11) 0.065(9) 0.068(10) 0.010(8) 0.013(9) 0.015(9)
C9 0.100(12) 0.072(10) 0.043(8) 0.029(8) 0.012(9) -0.008(10)
C10 0.117(14) 0.049(9) 0.080(11) 0.018(9) 0.014(10) 0.024(10)
C11 0.092(12) 0.059(10) 0.073(10) 0.020(8) 0.018(9) 0.010(10)
C12 0.083(11) 0.060(9) 0.054(8) 0.022(8) 0.020(8) 0.007(9)
C13 0.056(9) 0.046(8) 0.052(8) -0.002(7) 0.000(7) 0.010(8)
C14 0.084(11) 0.070(10) 0.055(9) 0.005(9) 0.017(9) -0.008(9)
C15 0.096(13) 0.067(11) 0.084(12) -0.004(10) -0.009(10) -0.037(10)
C16 0.087(13) 0.108(15) 0.067(11) 0.016(11) 0.018(10) -0.023(12)
C17 0.117(15) 0.078(12) 0.086(12) -0.007(11) 0.042(12) 0.025(11)
C18 0.106(13) 0.042(9) 0.081(10) 0.011(8) 0.039(10) -0.003(9)
C19 0.060(9) 0.043(8) 0.061(8) -0.005(7) 0.004(7) -0.011(8)
C20 0.105(13) 0.050(10) 0.072(10) 0.007(8) -0.016(10) 0.014(9)
C21 0.099(14) 0.116(15) 0.069(11) -0.010(12) -0.037(11) 0.014(13)
C22 0.073(12) 0.153(18) 0.066(11) 0.002(13) -0.016(10) -0.037(13)
C23 0.140(17) 0.108(14) 0.058(11) 0.033(10) -0.029(11) -0.052(13)
C24 0.110(13) 0.074(11) 0.060(10) 0.022(9) -0.025(9) 0.003(10)
C25 0.048(9) 0.048(8) 0.070(10) 0.006(7) 0.016(8) 0.011(7)
C26 0.056(9) 0.076(10) 0.063(9) -0.009(8) -0.013(8) 0.024(8)
C27 0.079(11) 0.096(12) 0.061(11) -0.015(9) 0.007(9) 0.019(10)
C28 0.084(13) 0.091(13) 0.104(14) -0.047(12) 0.007(11) 0.018(11)
C29 0.075(12) 0.064(11) 0.123(15) -0.024(11) -0.019(11) 0.019(10)
C30 0.090(12) 0.077(11) 0.068(10) -0.012(9) -0.002(10) 0.008(10)
C31 0.074(10) 0.042(8) 0.070(10) 0.003(8) 0.009(7) -0.010(7)
C32 0.109(12) 0.063(10) 0.045(9) 0.011(9) 0.002(8) 0.002(9)
C33 0.121(14) 0.064(11) 0.079(12) 0.022(10) 0.008(10) -0.026(9)
C34 0.142(15) 0.095(13) 0.049(11) 0.003(11) 0.016(9) -0.028(12)
C35 0.147(16) 0.088(13) 0.057(11) -0.002(11) 0.026(10) -0.015(11)
C36 0.114(13) 0.051(10) 0.073(11) -0.015(9) 0.017(9) -0.028(9)
C37 0.061(10) 0.051(8) 0.054(9) -0.007(7) 0.006(8) -0.012(7)
C38 0.056(11) 0.074(11) 0.086(14) -0.008(9) 0.014(10) -0.019(9)
C39 0.050(12) 0.100(13) 0.116(16) -0.034(12) 0.036(12) 0.005(10)
C40 0.053(12) 0.106(13) 0.114(16) 0.010(13) 0.016(12) -0.003(11)
C41 0.087(14) 0.092(13) 0.088(14) 0.002(10) 0.004(12) -0.016(11)
C42 0.055(10) 0.075(10) 0.079(12) -0.003(9) 0.022(9) 0.020(9)
C43 0.091(12) 0.042(8) 0.056(9) 0.007(7) -0.004(8) -0.012(9)
C44 0.060(11) 0.067(11) 0.077(10) 0.001(9) -0.015(9) -0.013(10)
C45 0.119(16) 0.063(10) 0.040(8) 0.000(8) -0.015(10) 0.000(12)
C46 0.074(12) 0.083(11) 0.059(9) -0.013(9) 0.008(9) 0.008(10)
C47 0.073(11) 0.056(9) 0.066(9) 0.004(8) -0.009(9) -0.026(9)
C48 0.079(11) 0.052(9) 0.054(8) 0.015(7) 0.018(8) 0.009(9)
C49 0.060(9) 0.047(8) 0.042(8) -0.004(7) 0.006(8) 0.013(7)
C50 0.084(12) 0.084(11) 0.076(11) 0.049(9) 0.001(10) -0.006(10)
C51 0.063(11) 0.090(12) 0.078(11) 0.018(10) -0.012(10) -0.003(10)
C52 0.049(11) 0.071(10) 0.092(12) 0.007(10) 0.019(10) -0.005(9)
C53 0.075(12) 0.092(12) 0.086(12) 0.045(10) 0.000(10) -0.014(11)
C54 0.070(11) 0.086(11) 0.066(10) 0.013(9) -0.015(9) -0.012(9)

loop_
_atom_site_label
_atom_site_type_symbol
_atom_site_fract_x
_atom_site_fract_y
_atom_site_fract_z
_atom_site_U_iso_or_equiv
_atom_site_thermal_displace_type
_atom_site_occupancy
_atom_site_calc_flag
_atom_site_refinement_flags
_atom_site_disorder_group
Nb Nb 0.07510(11) 0.24820(5) 0.25661(5) 0.0625(4) Uani 1 d . .
S1 S 0.1271(4) 0.2656(2) 0.3562(2) 0.1006(14) Uani 1 d . .
S2 S -0.0622(5) 0.1601(2) 0.2458(2) 0.123(2) Uani 1 d . .
S3 S 0.1269(5) 0.1391(2) 0.2422(2) 0.109(2) Uani 1 d . .
S4 S 0.2556(4) 0.2681(2) 0.1971(2) 0.109(2) Uani 1 d . .
S5 S 0.1320(4) 0.3380(2) 0.1932(2) 0.0887(13) Uani 1 d . .
S6 S -0.1170(4) 0.3107(2) 0.2343(2) 0.1056(15) Uani 1 d . .
C1 C -0.2449(15) 0.2862(7) 0.2806(9) 0.084(5) Uani 1 d . .
C2 C -0.2335(21) 0.2563(7) 0.3389(8) 0.101(5) Uani 1 d . .
H2 H -0.1566(21) 0.2433(7) 0.3564(8) 0.245(129) Uiso 1 calc R .
C3 C -0.3366(22) 0.2467(8) 0.3689(9) 0.111(6) Uani 1 d . .
H3 H -0.3289(22) 0.2271(8) 0.4079(9) 0.094(54) Uiso 1 calc R .
C4 C -0.4522(23) 0.2643(10) 0.3454(14) 0.134(10) Uani 1 d . .
H4 H -0.5226(23) 0.2566(10) 0.3667(14) 0.095(47) Uiso 1 calc R .
C5 C -0.4572(23) 0.2936(11) 0.2895(14) 0.135(8) Uani 1 d . .
H5 H -0.5341(23) 0.3074(11) 0.2727(14) 0.057(38) Uiso 1 calc R .
C6 C -0.3602(23) 0.3042(9) 0.2568(11) 0.114(6) Uani 1 d . .
H6 H -0.3702(23) 0.3238(9) 0.2178(11) 0.139(83) Uiso 1 calc R .
P1 P 0.2561(3) 0.48796(14) 0.91846(14) 0.0509(9) Uani 1 d . .
P2 P 0.2453(3) 0.58065(15) 0.4737(2) 0.0558(10) Uani 1 d . .
C7 C 0.2935(12) 0.4164(5) 0.9577(5) 0.050(3) Uani 1 d . .
C8 C 0.2165(13) 0.3950(6) 1.0022(6) 0.066(4) Uani 1 d . .
H8 H 0.1488(13) 0.4184(6) 1.0126(6) 0.059(38) Uiso 1 calc R .
C9 C 0.2413(14) 0.3391(7) 1.0306(6) 0.071(4) Uani 1 d . .
H9 H 0.1908(14) 0.3247(7) 1.0610(6) 0.017(25) Uiso 1 calc R .
C10 C 0.3408(16) 0.3038(6) 1.0146(7) 0.082(4) Uani 1 d . .
H10 H 0.3560(16) 0.2655(6) 1.0338(7) 0.091(45) Uiso 1 calc R .
C11 C 0.4149(15) 0.3244(6) 0.9719(7) 0.074(4) Uani 1 d . .
H11 H 0.4824(15) 0.3006(6) 0.9618(7) 0.138(71) Uiso 1 calc R .
C12 C 0.3922(13) 0.3806(6) 0.9426(6) 0.065(4) Uani 1 d . .
H12 H 0.4438(13) 0.3943(6) 0.9124(6) 0.011(24) Uiso 1 calc R .
C13 C 0.3832(11) 0.5185(6) 0.8787(6) 0.051(3) Uani 1 d . .
C14 C 0.4359(13) 0.5730(7) 0.8966(6) 0.069(4) Uani 1 d . .
H14 H 0.4066(13) 0.5949(7) 0.9301(6) 0.056(37) Uiso 1 calc R .
C15 C 0.5335(15) 0.5965(7) 0.8651(8) 0.083(4) Uani 1 d . .
H15 H 0.5676(15) 0.6351(7) 0.8755(8) 0.078(43) Uiso 1 calc R .
C16 C 0.5783(15) 0.5612(9) 0.8180(7) 0.087(5) Uani 1 d . .
H16 H 0.6469(15) 0.5751(9) 0.7982(7) 0.052(35) Uiso 1 calc R .
C17 C 0.5265(17) 0.5086(8) 0.8006(7) 0.092(5) Uani 1 d . .
H17 H 0.5557(17) 0.4868(8) 0.7670(7) 0.072(40) Uiso 1 calc R .
C18 C 0.4291(14) 0.4850(6) 0.8313(7) 0.075(4) Uani 1 d . .
H18 H 0.3951(14) 0.4467(6) 0.8199(7) 0.077(44) Uiso 1 calc R .
C19 C 0.1305(11) 0.4759(6) 0.8598(5) 0.055(3) Uani 1 d . .
C20 C 0.0918(15) 0.5230(7) 0.8198(7) 0.077(4) Uani 1 d . .
H20 H 0.1328(15) 0.5609(7) 0.8225(7) 0.043(34) Uiso 1 calc R .
C21 C -0.0045(17) 0.5155(10) 0.7764(7) 0.097(5) Uani 1 d . .
H21 H -0.0309(17) 0.5483(10) 0.7503(7) 0.127(67) Uiso 1 calc R .
C22 C -0.0633(15) 0.4588(11) 0.7713(7) 0.098(5) Uani 1 d . .
H22 H -0.1322(15) 0.4543(11) 0.7429(7) 0.080(43) Uiso 1 calc R .
C23 C -0.0235(17) 0.4100(9) 0.8062(7) 0.104(6) Uani 1 d . .
H23 H -0.0587(17) 0.3710(9) 0.7996(7) 0.185(85) Uiso 1 calc R .
C24 C 0.0715(14) 0.4195(7) 0.8522(6) 0.083(4) Uani 1 d . .
H24 H 0.0963(14) 0.3869(7) 0.8788(6) 0.050(33) Uiso 1 calc R .
C25 C 0.2169(12) 0.5425(5) 0.9772(6) 0.055(3) Uani 1 d . .
C26 C 0.2864(12) 0.5450(6) 1.0337(6) 0.066(4) Uani 1 d . .
H26 H 0.3457(12) 0.5146(6) 1.0433(6) 0.049(33) Uiso 1 calc R .
C27 C 0.2701(14) 0.5923(7) 1.0771(7) 0.078(4) Uani 1 d . .
H27 H 0.3170(14) 0.5929(7) 1.1156(7) 0.122(63) Uiso 1 calc R .
C28 C 0.1837(15) 0.6381(8) 1.0624(8) 0.093(5) Uani 1 d . .
H28 H 0.1746(15) 0.6712(8) 1.0896(8) 0.063(37) Uiso 1 calc R .
C29 C 0.1151(14) 0.6338(7) 1.0094(9) 0.089(5) Uani 1 d . .
H29 H 0.0538(14) 0.6635(7) 1.0009(9) 0.065(41) Uiso 1 calc R .
C30 C 0.1289(14) 0.5869(7) 0.9648(7) 0.079(4) Uani 1 d . .
H30 H 0.0787(14) 0.5861(7) 0.9274(7) 0.070(42) Uiso 1 calc R .
C31 C 0.2423(11) 0.5453(6) 0.5502(6) 0.062(4) Uani 1 d . .
C32 C 0.2512(12) 0.4825(6) 0.5576(6) 0.073(4) Uani 1 d . .
H32 H 0.2522(12) 0.4577(6) 0.5219(6) 0.042(33) Uiso 1 calc R .
C33 C 0.2588(13) 0.4546(7) 0.6158(7) 0.088(5) Uani 1 d . .
H33 H 0.2710(13) 0.4121(7) 0.6201(7) 0.094(49) Uiso 1 calc R .
C34 C 0.2475(14) 0.4923(9) 0.6681(7) 0.095(5) Uani 1 d . .
H34 H 0.2490(14) 0.4746(9) 0.7080(7) 0.092(47) Uiso 1 calc R .
C35 C 0.2344(15) 0.5545(8) 0.6619(7) 0.096(5) Uani 1 d . .
H35 H 0.2275(15) 0.5786(8) 0.6977(7) 0.111(55) Uiso 1 calc R .
C36 C 0.2309(12) 0.5832(7) 0.6038(7) 0.079(4) Uani 1 d . .
H36 H 0.2215(12) 0.6259(7) 0.6000(7) 0.073(41) Uiso 1 calc R .
C37 C 0.1084(11) 0.6234(5) 0.4507(7) 0.055(3) Uani 1 d . .
C38 C 0.0258(15) 0.6439(7) 0.4929(8) 0.071(4) Uani 1 d . .
H38 H 0.0383(15) 0.6337(7) 0.5354(8) 0.068(45) Uiso 1 calc R .
C39 C -0.0744(15) 0.6793(8) 0.4720(10) 0.087(5) Uani 1 d . .
H39 H -0.1290(15) 0.6934(8) 0.5007(10) 0.063(38) Uiso 1 calc R .
C40 C -0.0946(15) 0.6939(8) 0.4108(11) 0.091(5) Uani 1 d . .
H40 H -0.1632(15) 0.7176(8) 0.3969(11) 0.074(47) Uiso 1 calc R .
C41 C -0.0144(18) 0.6741(7) 0.3693(9) 0.089(5) Uani 1 d . .
H41 H -0.0286(18) 0.6842(7) 0.3269(9) 0.068(43) Uiso 1 calc R .
C42 C 0.0869(13) 0.6394(6) 0.3886(7) 0.069(4) Uani 1 d . .
H42 H 0.1416(13) 0.6266(6) 0.3595(7) 0.059(36) Uiso 1 calc R .
C43 C 0.1508(13) 0.4824(6) 0.4043(6) 0.064(4) Uani 1 d . .
C44 C 0.1621(15) 0.4313(7) 0.3647(6) 0.069(4) Uani 1 d . .
H44 H 0.0947(15) 0.4052(7) 0.3555(6) 0.040(33) Uiso 1 calc R .
C45 C 0.2737(18) 0.4196(7) 0.3393(6) 0.075(4) Uani 1 d . .
H45 H 0.2791(18) 0.3850(7) 0.3135(6) 0.079(45) Uiso 1 calc R .
C46 C 0.3772(15) 0.4560(7) 0.3500(6) 0.072(4) Uani 1 d . .
H46 H 0.4505(15) 0.4472(7) 0.3316(6) 0.056(39) Uiso 1 calc R .
C47 C 0.3671(14) 0.5077(6) 0.3904(6) 0.066(4) Uani 1 d . .
H47 H 0.4349(14) 0.5336(6) 0.3992(6) 0.000(21) Uiso 1 calc R .
C48 C 0.2551(15) 0.5198(6) 0.4173(6) 0.061(4) Uani 1 d . .
H48 H 0.2501(15) 0.5535(6) 0.4443(6) 1.054(422) Uiso 1 calc R .
C49 C 0.3782(11) 0.6292(5) 0.4760(6) 0.050(3) Uani 1 d . .
C50 C 0.4749(15) 0.6234(7) 0.5197(7) 0.082(4) Uani 1 d . .
H50 H 0.4699(15) 0.5935(7) 0.5509(7) 0.038(29) Uiso 1 calc R .
C51 C 0.5805(15) 0.6593(7) 0.5206(7) 0.078(4) Uani 1 d . .
H51 H 0.6444(15) 0.6544(7) 0.5519(7) 0.172(81) Uiso 1 calc R .
C52 C 0.5877(14) 0.7017(7) 0.4744(8) 0.070(4) Uani 1 d . .
H52 H 0.6584(14) 0.7261(7) 0.4735(8) 0.059(39) Uiso 1 calc R .
C53 C 0.4956(16) 0.7093(7) 0.4300(7) 0.084(5) Uani 1 d . .
H53 H 0.5024(16) 0.7393(7) 0.3991(7) 0.056(33) Uiso 1 calc R .
C54 C 0.3912(14) 0.6736(6) 0.4293(7) 0.075(4) Uani 1 d . .
H54 H 0.3284(14) 0.6789(6) 0.3975(7) 0.036(31) Uiso 1 calc R .

loop_
_atom_type_symbol
_atom_type_description
_atom_type_scat_dispersion_real
_atom_type_scat_dispersion_imag
_atom_type_scat_source
C C 0.0033 0.0016 'International Tables Vol C Tables 4.2.6.8 and 6.1.1.4'
H H 0.0000 0.0000 'International Tables Vol C Tables 4.2.6.8 and 6.1.1.4'
P P 0.1023 0.0942 'International Tables Vol C Tables 4.2.6.8 and 6.1.1.4'
S S 0.1246 0.1234 'International Tables Vol C Tables 4.2.6.8 and 6.1.1.4'
Nb Nb -2.0727 0.6215 'International Tables Vol C Tables 4.2.6.8 and 6.1.1.4'

loop_
_geom_angle_atom_site_label_1
_geom_angle_atom_site_label_2
_geom_angle_atom_site_label_3
_geom_angle
_geom_angle_site_symmetry_1
_geom_angle_site_symmetry_3
_geom_angle_publ_flag
S1 Nb S2 109.9(2) . . ?
S1 Nb S3 104.0(2) . . ?
S2 Nb S3 51.3(2) . . ?
S1 Nb S4 108.3(2) . . ?
S2 Nb S4 126.8(2) . . ?
S3 Nb S4 84.5(2) . . ?
S1 Nb S5 109.85(14) . . ?
S2 Nb S5 138.1(2) . . ?
S3 Nb S5 128.26(14) . . ?
S4 Nb S5 48.46(14) . . ?
S1 Nb S6 104.1(2) . . ?
S2 Nb S6 84.7(2) . . ?
S3 Nb S6 133.8(2) . . ?
S4 Nb S6 119.6(2) . . ?
S5 Nb S6 73.12(14) . . ?
S3 S2 Nb 65.1(2) . . ?
S2 S3 Nb 63.61(15) . . ?
S5 S4 Nb 66.3(2) . . ?
S4 S5 Nb 65.2(2) . . ?
C1 S6 Nb 113.2(6) . . ?
C6 C1 C2 118.6(17) . . ?
C6 C1 S6 115.1(17) . . ?
C2 C1 S6 126.1(16) . . ?
C3 C2 C1 118.1(19) . . ?
C2 C3 C4 123.7(21) . . ?
C5 C4 C3 115.4(23) . . ?
C6 C5 C4 124.4(26) . . ?
C5 C6 C1 119.7(23) . . ?
C7 P1 C25 107.3(6) . . ?
C7 P1 C13 112.5(6) . . ?
C25 P1 C13 108.5(6) . . ?
C7 P1 C19 109.5(6) . . ?
C25 P1 C19 112.0(6) . . ?
C13 P1 C19 107.0(6) . . ?
C49 P2 C37 111.0(6) . . ?
C49 P2 C31 107.1(6) . . ?
C37 P2 C31 113.4(6) . . ?
C49 P2 C48 111.3(6) . . ?
C37 P2 C48 106.5(6) . . ?
C31 P2 C48 107.6(6) . . ?
C12 C7 C8 119.3(11) . . ?
C12 C7 P1 121.9(10) . . ?
C8 C7 P1 118.7(10) . . ?
C9 C8 C7 119.2(13) . . ?
C8 C9 C10 120.6(13) . . ?
C11 C10 C9 120.2(14) . . ?
C10 C11 C12 120.5(15) . . ?
C11 C12 C7 120.2(13) . . ?
C14 C13 C18 120.0(13) . . ?
C14 C13 P1 120.7(11) . . ?
C18 C13 P1 119.3(11) . . ?
C13 C14 C15 120.3(14) . . ?
C16 C15 C14 118.1(14) . . ?
C17 C16 C15 121.4(15) . . ?
C16 C17 C18 120.9(15) . . ?
C13 C18 C17 119.2(14) . . ?
C20 C19 C24 117.5(12) . . ?
C20 C19 P1 120.4(11) . . ?
C24 C19 P1 122.0(11) . . ?
C21 C20 C19 121.5(15) . . ?
C20 C21 C22 119.2(17) . . ?
C23 C22 C21 121.7(16) . . ?
C22 C23 C24 117.9(16) . . ?
C19 C24 C23 121.9(14) . . ?
C30 C25 C26 118.1(12) . . ?
C30 C25 P1 121.7(11) . . ?
C26 C25 P1 119.7(10) . . ?
C25 C26 C27 121.5(13) . . ?
C28 C27 C26 119.2(14) . . ?
C29 C28 C27 118.6(15) . . ?
C28 C29 C30 123.5(16) . . ?
C25 C30 C29 119.0(14) . . ?
C32 C31 C36 119.3(12) . . ?
C32 C31 P2 121.2(10) . . ?
C36 C31 P2 119.5(10) . . ?
C31 C32 C33 122.4(14) . . ?
C32 C33 C34 117.6(14) . . ?
C35 C34 C33 121.0(15) . . ?
C34 C35 C36 121.9(15) . . ?
C35 C36 C31 117.7(13) . . ?
C42 C37 C38 118.3(13) . . ?
C42 C37 P2 118.3(11) . . ?
C38 C37 P2 123.3(12) . . ?
C39 C38 C37 120.0(15) . . ?
C40 C39 C38 120.8(15) . . ?
C39 C40 C41 119.5(17) . . ?
C40 C41 C42 121.1(17) . . ?
C41 C42 C37 120.3(13) . . ?
C44 C43 C48 117.9(13) . . ?
C45 C44 C43 119.8(14) . . ?
C46 C45 C44 123.8(14) . . ?
C45 C46 C47 116.9(14) . . ?
C48 C47 C46 120.1(13) . . ?
C43 C48 C47 121.5(13) . . ?
C43 C48 P2 118.0(11) . . ?
C47 C48 P2 120.4(12) . . ?
C50 C49 C54 116.1(12) . . ?
C50 C49 P2 123.2(11) . . ?
C54 C49 P2 120.6(11) . . ?
C49 C50 C51 123.7(13) . . ?
C52 C51 C50 117.6(14) . . ?
C53 C52 C51 121.3(15) . . ?
C52 C53 C54 120.9(14) . . ?
C53 C54 C49 120.4(13) . . ?

loop_
_geom_bond_atom_site_label_1
_geom_bond_atom_site_label_2
_geom_bond_distance
_geom_bond_site_symmetry_2
_geom_bond_publ_flag
Nb S1 2.184(4) . ?
Nb S2 2.412(4) . ?
Nb S3 2.441(4) . ?
Nb S4 2.442(4) . ?
Nb S5 2.462(4) . ?
Nb S6 2.492(4) . ?
S2 S3 2.102(7) . ?
S4 S5 2.013(6) . ?
S6 C1 1.835(15) . ?
C1 C6 1.37(2) . ?
C1 C2 1.39(2) . ?
C2 C3 1.34(2) . ?
C3 C4 1.37(2) . ?
C4 C5 1.35(3) . ?
C5 C6 1.32(2) . ?
P1 C7 1.786(11) . ?
P1 C25 1.788(12) . ?
P1 C13 1.792(12) . ?
P1 C19 1.794(12) . ?
P2 C49 1.776(12) . ?
P2 C37 1.782(13) . ?
P2 C31 1.800(12) . ?
P2 C48 1.787(15) . ?
C7 C12 1.376(14) . ?
C7 C8 1.386(15) . ?
C8 C9 1.37(2) . ?
C9 C10 1.38(2) . ?
C10 C11 1.33(2) . ?
C11 C12 1.38(2) . ?
C13 C14 1.35(2) . ?
C13 C18 1.36(2) . ?
C14 C15 1.39(2) . ?
C15 C16 1.37(2) . ?
C16 C17 1.31(2) . ?
C17 C18 1.38(2) . ?
C19 C20 1.37(2) . ?
C19 C24 1.38(2) . ?
C20 C21 1.35(2) . ?
C21 C22 1.38(2) . ?
C22 C23 1.34(2) . ?
C23 C24 1.38(2) . ?
C25 C30 1.36(2) . ?
C25 C26 1.37(2) . ?
C26 C27 1.39(2) . ?
C27 C28 1.38(2) . ?
C28 C29 1.31(2) . ?
C29 C30 1.40(2) . ?
C31 C32 1.37(2) . ?
C31 C36 1.42(2) . ?
C32 C33 1.37(2) . ?
C33 C34 1.39(2) . ?
C34 C35 1.35(2) . ?
C35 C36 1.38(2) . ?
C37 C42 1.37(2) . ?
C37 C38 1.39(2) . ?
C38 C39 1.37(2) . ?
C39 C40 1.34(2) . ?
C40 C41 1.35(2) . ?
C41 C42 1.37(2) . ?
C43 C44 1.40(2) . ?
C43 C48 1.40(2) . ?
C44 C45 1.38(2) . ?
C45 C46 1.37(2) . ?
C46 C47 1.42(2) . ?
C47 C48 1.40(2) . ?
C49 C50 1.35(2) . ?
C49 C54 1.39(2) . ?
C50 C51 1.38(2) . ?
C51 C52 1.35(2) . ?
C52 C53 1.33(2) . ?
C53 C54 1.37(2) . ?
